data_7244395
loop_
_publ_author_name
'Li, Zhongyi'
'Zhang, Ran'
'Zhu, Peng-Yu'
'Zhang, Chi'
'Wu, Dongqing'
'Zhai, Bin'

_publ_section_title
;
 Structures and magnetic properties of two heterometallic Cu(II)-Cd(II)
 polymers exhibiting antiferromagnetic ordering
;
_journal_name_full CrystEngComm
_journal_paper_doi 10.1039/D2CE00034B
_journal_year 2022
_chemical_formula_sum 'C20 H20 Cd Cu2 N2 O14'
_chemical_formula_weight 751.86
_space_group_crystal_system monoclinic
_space_group_IT_number 15
_space_group_name_Hall '-C 2yc'
_space_group_name_H-M_alt 'C 1 2/c 1'
_atom_sites_solution_hydrogens mixed
_audit_creation_method SHELXL-2018/3
_audit_update_record
;
2022-01-08 deposited with the CCDC.	2022-02-11 downloaded from the CCDC.
;
_cell_angle_alpha 90
_cell_angle_beta 94.610(2)
_cell_angle_gamma 90
_cell_formula_units_Z 4
_cell_length_a 19.0730(13)
_cell_length_b 9.8051(6)
_cell_length_c 12.6998(8)
_cell_measurement_reflns_used 9891
_cell_measurement_temperature 298(2)
_cell_measurement_theta_max 27.55
_cell_measurement_theta_min 2.34
_cell_volume 2367.3(3)
_computing_cell_refinement 'Bruker SAINT'
_computing_data_collection 'Bruker APEX2'
_computing_data_reduction 'Bruker SAINT'
_computing_molecular_graphics 'Bruker SHELXTL'
_computing_publication_material 'Bruker SHELXTL'
_computing_structure_refinement 'SHELXL-2018/3 (Sheldrick, 2018)'
_computing_structure_solution 'SHELXT 2014/4 (Sheldrick, 2014)'
_diffrn_ambient_temperature 298(2)
_diffrn_measured_fraction_theta_full 0.994
_diffrn_measured_fraction_theta_max 0.993
_diffrn_measurement_device_type 'Bruker APEX-II CCD'
_diffrn_measurement_method '\f and \w scans'
_diffrn_radiation_type MoK\a
_diffrn_radiation_wavelength 0.71073
_diffrn_reflns_av_R_equivalents 0.0390
_diffrn_reflns_av_unetI/netI 0.0200
_diffrn_reflns_Laue_measured_fraction_full 0.994
_diffrn_reflns_Laue_measured_fraction_max 0.993
_diffrn_reflns_limit_h_max 24
_diffrn_reflns_limit_h_min -24
_diffrn_reflns_limit_k_max 12
_diffrn_reflns_limit_k_min -12
_diffrn_reflns_limit_l_max 15
_diffrn_reflns_limit_l_min -16
_diffrn_reflns_number 21334
_diffrn_reflns_point_group_measured_fraction_full 0.994
_diffrn_reflns_point_group_measured_fraction_max 0.993
_diffrn_reflns_theta_full 25.242
_diffrn_reflns_theta_max 27.546
_diffrn_reflns_theta_min 2.788
_exptl_absorpt_coefficient_mu 2.750
_exptl_absorpt_correction_T_max 0.7456
_exptl_absorpt_correction_T_min 0.6114
_exptl_absorpt_correction_type multi-scan
_exptl_absorpt_process_details 'SADABS (Sheldrick,1996)'
_exptl_crystal_colour blue
_exptl_crystal_density_diffrn 2.110
_exptl_crystal_description block
_exptl_crystal_F_000 1488
_exptl_crystal_size_max 0.290
_exptl_crystal_size_mid 0.220
_exptl_crystal_size_min 0.110
_refine_diff_density_max 1.187
_refine_diff_density_min -0.696
_refine_diff_density_rms 0.103
_refine_ls_extinction_coef 0.0025(2)
_refine_ls_extinction_expression Fc^*^=kFc[1+0.001xFc^2^\l^3^/sin(2\q)]^-1/4^
_refine_ls_extinction_method 'SHELXL-2018/3 (Sheldrick 2018)'
_refine_ls_goodness_of_fit_ref 1.053
_refine_ls_hydrogen_treatment mixed
_refine_ls_matrix_type full
_refine_ls_number_parameters 185
_refine_ls_number_reflns 2720
_refine_ls_number_restraints 2
_refine_ls_restrained_S_all 1.053
_refine_ls_R_factor_all 0.0358
_refine_ls_R_factor_gt 0.0289
_refine_ls_shift/su_max 0.001
_refine_ls_shift/su_mean 0.000
_refine_ls_structure_factor_coef Fsqd
_refine_ls_weighting_details 'w=1/[\s^2^(Fo^2^)+(0.0420P)^2^+7.9599P] where P=(Fo^2^+2Fc^2^)/3'
_refine_ls_weighting_scheme calc
_refine_ls_wR_factor_gt 0.0723
_refine_ls_wR_factor_ref 0.0775
_reflns_Friedel_coverage 0.000
_reflns_number_gt 2414
_reflns_number_total 2720
_reflns_threshold_expression 'I > 2\s(I)'
_cod_data_source_file d2ce00034b2.cif
_cod_data_source_block 1
_cod_original_sg_symbol_H-M 'C 2/c'
_cod_database_code 7244395
_shelx_shelxl_version_number 2018/3
_shelx_space_group_comment
;
The symmetry employed for this shelxl refinement is uniquely defined
by the following loop, which should always be used as a source of
symmetry information in preference to the above space-group names.
They are only intended as comments.
;
_shelx_estimated_absorpt_t_min 0.503
_shelx_estimated_absorpt_t_max 0.752

loop_
_space_group_symop_operation_xyz
'x, y, z'
'-x, y, -z+1/2'
'x+1/2, y+1/2, z'
'-x+1/2, y+1/2, -z+1/2'
'-x, -y, -z'
'x, -y, z-1/2'
'-x+1/2, -y+1/2, -z'
'x+1/2, -y+1/2, z-1/2'

loop_
_atom_site_label
_atom_site_type_symbol
_atom_site_fract_x
_atom_site_fract_y
_atom_site_fract_z
_atom_site_U_iso_or_equiv
_atom_site_adp_type
_atom_site_occupancy
_atom_site_site_symmetry_order
_atom_site_calc_flag
_atom_site_refinement_flags_posn
_atom_site_refinement_flags_adp
_atom_site_refinement_flags_occupancy
_atom_site_disorder_assembly
_atom_site_disorder_group
C1 C 0.45384(15) 0.8328(3) 0.3961(2) 0.0175(5) Uani 1 1 d . . . . .
Cd1 Cd 0.500000 1.01998(3) 0.250000 0.01963(12) Uani 1 2 d S T P . .
N1 N 0.63792(12) 0.3517(2) 0.12506(18) 0.0202(5) Uani 1 1 d . . . . .
O1 O 0.41448(11) 0.9011(2) 0.33274(16) 0.0241(4) Uani 1 1 d . . . . .
Cu1 Cu 0.58225(2) 0.74574(3) 0.50848(3) 0.01729(12) Uani 1 1 d . . . . .
O3 O 0.40856(11) 0.8729(2) 0.63984(16) 0.0257(5) Uani 1 1 d . . . . .
C3 C 0.44897(15) 0.8110(3) 0.5843(2) 0.0178(5) Uani 1 1 d . . . . .
O2 O 0.52034(11) 0.8400(2) 0.39562(16) 0.0231(4) Uani 1 1 d . . . . .
C2 C 0.42325(15) 0.7441(3) 0.4807(2) 0.0190(6) Uani 1 1 d . . . . .
H2 H 0.445718 0.654359 0.478742 0.023 Uiso 1 1 calc R U . . .
O4 O 0.51570(10) 0.8108(2) 0.61014(15) 0.0218(4) Uani 1 1 d . . . . .
C4 C 0.34395(17) 0.7218(4) 0.4657(3) 0.0289(7) Uani 1 1 d . . . . .
H4A H 0.320172 0.806163 0.477089 0.043 Uiso 1 1 calc R U . . .
H4B H 0.330353 0.654963 0.515437 0.043 Uiso 1 1 calc R U . . .
H4C H 0.331413 0.690178 0.395166 0.043 Uiso 1 1 calc R U . . .
O7 O 0.65402(12) 0.9318(2) 0.52269(19) 0.0298(5) Uani 1 1 d D . . . .
H7B H 0.647(2) 0.980(4) 0.466(2) 0.036 Uiso 1 1 d D U . . .
H7A H 0.638(2) 0.978(4) 0.573(2) 0.036 Uiso 1 1 d D U . . .
C7 C 0.60664(15) 0.4206(3) 0.1997(2) 0.0202(6) Uani 1 1 d . . . . .
H7 H 0.557844 0.419124 0.198973 0.024 Uiso 1 1 calc R U . . .
O6 O 0.54870(12) 0.5280(2) 0.38320(19) 0.0314(5) Uani 1 1 d . . . . .
C6 C 0.64528(16) 0.4941(3) 0.2782(2) 0.0199(6) Uani 1 1 d . . . . .
O5 O 0.63995(11) 0.6694(2) 0.40393(16) 0.0242(4) Uani 1 1 d . . . . .
C5 C 0.60688(15) 0.5683(3) 0.3605(2) 0.0200(5) Uani 1 1 d . . . . .
C10 C 0.70843(15) 0.3498(3) 0.1293(2) 0.0264(6) Uani 1 1 d . . . . .
H10 H 0.730170 0.300832 0.078295 0.032 Uiso 1 1 calc R U . . .
C9 C 0.75006(17) 0.4178(4) 0.2068(3) 0.0336(8) Uani 1 1 d . . . . .
H9 H 0.798852 0.413046 0.208824 0.040 Uiso 1 1 calc R U . . .
C8 C 0.71769(16) 0.4928(3) 0.2807(3) 0.0280(7) Uani 1 1 d . . . . .
H8 H 0.744469 0.542123 0.331952 0.034 Uiso 1 1 calc R U . . .

loop_
_atom_site_aniso_label
_atom_site_aniso_U_11
_atom_site_aniso_U_22
_atom_site_aniso_U_33
_atom_site_aniso_U_23
_atom_site_aniso_U_13
_atom_site_aniso_U_12
C1 0.0229(13) 0.0176(13) 0.0120(11) -0.0023(10) 0.0005(10) -0.0008(10)
Cd1 0.02202(17) 0.02542(18) 0.01162(15) 0.000 0.00249(10) 0.000
N1 0.0199(11) 0.0227(12) 0.0182(11) -0.0050(9) 0.0025(9) -0.0006(9)
O1 0.0250(11) 0.0292(11) 0.0176(9) 0.0049(8) -0.0005(8) 0.0027(9)
Cu1 0.01800(19) 0.0197(2) 0.01421(18) 0.00054(12) 0.00180(13) 0.00207(12)
O3 0.0270(11) 0.0309(12) 0.0196(10) -0.0044(9) 0.0048(8) 0.0035(9)
C3 0.0225(13) 0.0178(13) 0.0129(11) 0.0029(10) 0.0011(10) -0.0008(10)
O2 0.0220(10) 0.0279(11) 0.0200(10) 0.0057(8) 0.0046(8) 0.0011(8)
C2 0.0185(13) 0.0236(14) 0.0146(12) 0.0007(10) 0.0001(10) -0.0021(10)
O4 0.0211(10) 0.0287(11) 0.0154(9) -0.0036(8) 0.0001(7) 0.0027(8)
C4 0.0275(16) 0.0294(16) 0.0298(16) 0.0008(13) 0.0024(13) -0.0076(13)
O7 0.0301(12) 0.0261(12) 0.0332(12) -0.0024(10) 0.0026(10) -0.0002(9)
C7 0.0179(13) 0.0240(14) 0.0185(13) -0.0014(11) 0.0010(10) -0.0014(11)
O6 0.0283(12) 0.0333(12) 0.0343(12) -0.0063(10) 0.0124(10) -0.0058(10)
C6 0.0236(14) 0.0222(14) 0.0138(12) -0.0027(10) 0.0015(10) 0.0042(11)
O5 0.0239(10) 0.0274(11) 0.0214(10) -0.0075(8) 0.0032(8) -0.0012(8)
C5 0.0228(14) 0.0219(14) 0.0156(12) -0.0010(10) 0.0032(10) 0.0005(11)
C10 0.0199(14) 0.0356(17) 0.0238(14) -0.0095(13) 0.0032(11) 0.0039(12)
C9 0.0160(14) 0.049(2) 0.0357(17) -0.0108(16) 0.0015(12) 0.0005(14)
C8 0.0186(14) 0.0394(18) 0.0251(15) -0.0100(13) -0.0033(11) -0.0006(12)

loop_
_atom_type_symbol
_atom_type_description
_atom_type_scat_dispersion_real
_atom_type_scat_dispersion_imag
_atom_type_scat_source
C C 0.0033 0.0016 'International Tables Vol C Tables 4.2.6.8 and 6.1.1.4'
H H 0.0000 0.0000 'International Tables Vol C Tables 4.2.6.8 and 6.1.1.4'
N N 0.0061 0.0033 'International Tables Vol C Tables 4.2.6.8 and 6.1.1.4'
O O 0.0106 0.0060 'International Tables Vol C Tables 4.2.6.8 and 6.1.1.4'
Cu Cu 0.3201 1.2651 'International Tables Vol C Tables 4.2.6.8 and 6.1.1.4'
Cd Cd -0.8075 1.2024 'International Tables Vol C Tables 4.2.6.8 and 6.1.1.4'

loop_
_geom_angle_atom_site_label_1
_geom_angle_atom_site_label_2
_geom_angle_atom_site_label_3
_geom_angle
_geom_angle_site_symmetry_1
_geom_angle_site_symmetry_3
_geom_angle_publ_flag
O1 C1 O2 121.0(3) . . ?
O1 C1 C2 120.8(2) . . ?
O2 C1 C2 118.1(2) . . ?
O1 Cd1 O1 119.77(11) . 2_655 ?
O1 Cd1 O3 117.49(7) . 5_676 ?
O1 Cd1 O3 88.82(7) 2_655 5_676 ?
O1 Cd1 O3 88.82(7) . 6_575 ?
O1 Cd1 O3 117.49(7) 2_655 6_575 ?
O3 Cd1 O3 127.85(11) 5_676 6_575 ?
O1 Cd1 O4 83.20(7) . 5_676 ?
O1 Cd1 O4 142.51(7) 2_655 5_676 ?
O3 Cd1 O4 53.69(7) 5_676 5_676 ?
O3 Cd1 O4 90.05(7) 6_575 5_676 ?
O1 Cd1 O4 142.51(7) . 6_575 ?
O1 Cd1 O4 83.20(7) 2_655 6_575 ?
O3 Cd1 O4 90.05(7) 5_676 6_575 ?
O3 Cd1 O4 53.69(7) 6_575 6_575 ?
O4 Cd1 O4 95.45(10) 5_676 6_575 ?
O1 Cd1 O2 53.08(7) . . ?
O1 Cd1 O2 84.82(7) 2_655 . ?
O3 Cd1 O2 79.58(7) 5_676 . ?
O3 Cd1 O2 141.82(7) 6_575 . ?
O4 Cd1 O2 87.91(7) 5_676 . ?
O4 Cd1 O2 164.30(7) 6_575 . ?
O1 Cd1 O2 84.82(7) . 2_655 ?
O1 Cd1 O2 53.08(7) 2_655 2_655 ?
O3 Cd1 O2 141.82(7) 5_676 2_655 ?
O3 Cd1 O2 79.58(7) 6_575 2_655 ?
O4 Cd1 O2 164.30(7) 5_676 2_655 ?
O4 Cd1 O2 87.91(7) 6_575 2_655 ?
O2 Cd1 O2 92.98(10) . 2_655 ?
C10 N1 C7 118.7(2) . . ?
C10 N1 Cu1 119.67(19) . 6_565 ?
C7 N1 Cu1 121.65(19) . 6_565 ?
C1 O1 Cd1 98.78(17) . . ?
O5 Cu1 O4 174.25(9) . . ?
O5 Cu1 N1 91.48(10) . 6_566 ?
O4 Cu1 N1 90.08(9) . 6_566 ?
O5 Cu1 O2 91.28(9) . . ?
O4 Cu1 O2 86.92(8) . . ?
N1 Cu1 O2 176.15(9) 6_566 . ?
O5 Cu1 O7 89.58(9) . . ?
O4 Cu1 O7 95.88(9) . . ?
N1 Cu1 O7 92.53(9) 6_566 . ?
O2 Cu1 O7 90.17(9) . . ?
C3 O3 Cd1 95.18(17) . 5_676 ?
O3 C3 O4 120.0(2) . . ?
O3 C3 C2 122.1(3) . . ?
O4 C3 C2 117.7(2) . . ?
C1 O2 Cu1 120.06(18) . . ?
C1 O2 Cd1 87.04(16) . . ?
Cu1 O2 Cd1 151.44(10) . . ?
C3 C2 C4 114.8(2) . . ?
C3 C2 C1 104.4(2) . . ?
C4 C2 C1 115.0(2) . . ?
C3 C2 H2 107.4 . . ?
C4 C2 H2 107.4 . . ?
C1 C2 H2 107.4 . . ?
C3 O4 Cu1 120.29(17) . . ?
C3 O4 Cd1 90.46(16) . 5_676 ?
Cu1 O4 Cd1 143.59(10) . 5_676 ?
C2 C4 H4A 109.5 . . ?
C2 C4 H4B 109.5 . . ?
H4A C4 H4B 109.5 . . ?
C2 C4 H4C 109.5 . . ?
H4A C4 H4C 109.5 . . ?
H4B C4 H4C 109.5 . . ?
Cu1 O7 H7B 109(3) . . ?
Cu1 O7 H7A 103(3) . . ?
H7B O7 H7A 107(4) . . ?
N1 C7 C6 121.8(3) . . ?
N1 C7 H7 119.1 . . ?
C6 C7 H7 119.1 . . ?
C8 C6 C7 118.9(3) . . ?
C8 C6 C5 122.0(3) . . ?
C7 C6 C5 119.1(3) . . ?
C5 O5 Cu1 107.91(18) . . ?
O6 C5 O5 124.8(3) . . ?
O6 C5 C6 120.2(3) . . ?
O5 C5 C6 115.0(2) . . ?
N1 C10 C9 122.5(3) . . ?
N1 C10 H10 118.8 . . ?
C9 C10 H10 118.8 . . ?
C8 C9 C10 118.6(3) . . ?
C8 C9 H9 120.7 . . ?
C10 C9 H9 120.7 . . ?
C9 C8 C6 119.5(3) . . ?
C9 C8 H8 120.2 . . ?
C6 C8 H8 120.2 . . ?

loop_
_geom_bond_atom_site_label_1
_geom_bond_atom_site_label_2
_geom_bond_distance
_geom_bond_site_symmetry_2
_geom_bond_publ_flag
C1 O1 1.250(3) . ?
C1 O2 1.271(3) . ?
C1 C2 1.534(4) . ?
Cd1 O1 2.324(2) . ?
Cd1 O1 2.324(2) 2_655 ?
Cd1 O3 2.389(2) 5_676 ?
Cd1 O3 2.389(2) 6_575 ?
Cd1 O4 2.466(2) 5_676 ?
Cd1 O4 2.466(2) 6_575 ?
Cd1 O2 2.563(2) . ?
Cd1 O2 2.563(2) 2_655 ?
N1 C10 1.342(4) . ?
N1 C7 1.342(4) . ?
N1 Cu1 1.995(2) 6_565 ?
Cu1 O5 1.941(2) . ?
Cu1 O4 1.987(2) . ?
Cu1 O2 2.008(2) . ?
Cu1 O7 2.279(2) . ?
O3 C3 1.244(3) . ?
C3 O4 1.289(3) . ?
C3 C2 1.515(4) . ?
C2 C4 1.525(4) . ?
C2 H2 0.9800 . ?
C4 H4A 0.9600 . ?
C4 H4B 0.9600 . ?
C4 H4C 0.9600 . ?
O7 H7B 0.869(19) . ?
O7 H7A 0.857(19) . ?
C7 C6 1.393(4) . ?
C7 H7 0.9300 . ?
O6 C5 1.234(4) . ?
C6 C8 1.379(4) . ?
C6 C5 1.510(4) . ?
O5 C5 1.276(4) . ?
C10 C9 1.385(4) . ?
C10 H10 0.9300 . ?
C9 C8 1.377(4) . ?
C9 H9 0.9300 . ?
C8 H8 0.9300 . ?
